data_2206840
loop_
_publ_author_name
'Kasim, Noor Azilah M.'
'Akbari, Aulia'
'Yamin, Bohari M.'

_publ_section_title
;
 5-Acetyl-4-methyl-2-(2-fluorophenylamino)-1,3-thiazole
;
_journal_coeditor_code AC6203
_journal_issue 10
_journal_name_full 'Acta Crystallographica Section E'
_journal_page_first o3490
_journal_page_last o3491
_journal_paper_doi 10.1107/S1600536805030278
_journal_volume 61
_journal_year 2005
_chemical_formula_iupac 'C12 H11 F N2 O S'
_chemical_formula_moiety 'C12 H11 F N2 O S'
_chemical_formula_sum 'C12 H11 F N2 O S'
_chemical_formula_weight 250.29
_chemical_name_systematic
;
5-acetyl-4-methyl-2-(2-fluorophenylamino)-1,3-thiazole
;
_space_group_IT_number 14
_symmetry_cell_setting monoclinic
_symmetry_space_group_name_Hall '-P 2ybc'
_symmetry_space_group_name_H-M 'P 1 21/c 1'
_atom_sites_solution_hydrogens geom
_atom_sites_solution_primary direct
_atom_sites_solution_secondary difmap
_audit_creation_method SHELXL97
_cell_angle_alpha 90.00
_cell_angle_beta 97.085(4)
_cell_angle_gamma 90.00
_cell_formula_units_Z 4
_cell_length_a 5.0205(11)
_cell_length_b 13.081(3)
_cell_length_c 17.598(4)
_cell_measurement_reflns_used 2840
_cell_measurement_temperature 273(2)
_cell_measurement_theta_max 26.5
_cell_measurement_theta_min 1.9
_cell_volume 1146.9(4)
_computing_cell_refinement 'SAINT (Bruker, 2000)'
_computing_data_collection 'SMART (Bruker, 2000)'
_computing_data_reduction SAINT
_computing_molecular_graphics 'SHELXTL (Bruker or Sheldrick version?)'
_computing_publication_material
;
SHELXTL (Bruker or Sheldrick version?), PARST (Nardelli, 1995) and PLATON
 (Spek, 2003)
;
_computing_structure_refinement 'SHELXTL (Sheldrick, 1997)'
_computing_structure_solution 'SHELXTL (Bruker, 2000)'
_diffrn_ambient_temperature 273(2)
_diffrn_detector_area_resol_mean 83.66
_diffrn_measured_fraction_theta_full 0.99
_diffrn_measured_fraction_theta_max 0.99
_diffrn_measurement_device_type 'Bruker SMART APEX CCD area-detector'
_diffrn_measurement_method \w
_diffrn_radiation_monochromator graphite
_diffrn_radiation_source 'fine-focus sealed tube'
_diffrn_radiation_type MoK\a
_diffrn_radiation_wavelength 0.71073
_diffrn_reflns_av_R_equivalents 0.0177
_diffrn_reflns_av_sigmaI/netI 0.0212
_diffrn_reflns_limit_h_max 5
_diffrn_reflns_limit_h_min -6
_diffrn_reflns_limit_k_max 13
_diffrn_reflns_limit_k_min -15
_diffrn_reflns_limit_l_max 21
_diffrn_reflns_limit_l_min -13
_diffrn_reflns_number 6015
_diffrn_reflns_theta_full 25.5
_diffrn_reflns_theta_max 25.5
_diffrn_reflns_theta_min 1.9
_diffrn_standards_decay_% 0
_diffrn_standards_interval_time 0
_diffrn_standards_number 0
_exptl_absorpt_coefficient_mu 0.279
_exptl_absorpt_correction_T_max 0.9541
_exptl_absorpt_correction_T_min 0.8894
_exptl_absorpt_correction_type multi-scan
_exptl_absorpt_process_details '(SADABS; Bruker, 2000)'
_exptl_crystal_colour colourless
_exptl_crystal_density_diffrn 1.450
_exptl_crystal_density_method 'not measured'
_exptl_crystal_description block
_exptl_crystal_F_000 520
_exptl_crystal_size_max 0.43
_exptl_crystal_size_mid 0.28
_exptl_crystal_size_min 0.17
_refine_diff_density_max 0.23
_refine_diff_density_min -0.19
_refine_ls_extinction_method none
_refine_ls_goodness_of_fit_ref 1.19
_refine_ls_hydrogen_treatment mixed
_refine_ls_matrix_type full
_refine_ls_number_parameters 160
_refine_ls_number_reflns 2115
_refine_ls_number_restraints 0
_refine_ls_restrained_S_all 1.19
_refine_ls_R_factor_all 0.059
_refine_ls_R_factor_gt 0.053
_refine_ls_shift/su_max 0.000
_refine_ls_shift/su_mean 0.000
_refine_ls_structure_factor_coef Fsqd
_refine_ls_weighting_details 'calc w = 1/[\s^2^(Fo^2^)+(0.0582P)^2^+0.5434P] where P=(Fo^2^+2Fc^2^)/3'
_refine_ls_weighting_scheme calc
_refine_ls_wR_factor_gt 0.129
_refine_ls_wR_factor_ref 0.133
_reflns_number_gt 1931
_reflns_number_total 2115
_reflns_threshold_expression I>2\s(I)
_cod_data_source_file ac6203.cif
_cod_data_source_block I
_cod_depositor_comments
;
The following automatic conversions were performed:
'_symmetry_cell_setting' value 'Monoclinic' changed to 'monoclinic'
according to '/home/saulius/struct/CIF-dictionaries/cif_core.dic'
dictionary named 'cif_core.dic' version 2.4.1 from 2010-06-29.

Automatic conversion script
Id: cif_fix_enum 1527 2010-12-29 10:47:43Z saulius 

The following automatic conversions were performed:

'_symmetry_cell_setting' value 'Monoclinic' changed to 'monoclinic'
according to /home/saulius/struct/CIF-dictionaries/cif_core.dic
dictionary named 'cif_core.dic' version 2.4.1 from 2010-06-29.

Automatic conversion script
Id: cif_fix_values 1715 2011-07-08 13:25:40Z adriana 
;
_cod_original_sg_symbol_H-M 'P 21/c'
_cod_database_code 2206840
_cod_database_fobs_code 2206840

loop_
_symmetry_equiv_pos_as_xyz
'x, y, z'
'-x, y+1/2, -z+1/2'
'-x, -y, -z'
'x, -y-1/2, z-1/2'

loop_
_atom_site_label
_atom_site_fract_x
_atom_site_fract_y
_atom_site_fract_z
_atom_site_U_iso_or_equiv
_atom_site_adp_type
_atom_site_calc_flag
_atom_site_refinement_flags
_atom_site_occupancy
_atom_site_type_symbol
S1 0.12589(13) 0.32229(5) 0.26414(4) 0.0482(2) Uani d . 1 S
F1 0.7508(4) 0.08384(12) 0.41401(12) 0.0833(7) Uani d . 1 F
O1 -0.1910(4) 0.58918(14) 0.20516(12) 0.0619(6) Uani d . 1 O
N1 0.5354(4) 0.26099(17) 0.36559(13) 0.0484(6) Uani d . 1 N
N2 0.4506(4) 0.43875(16) 0.34993(13) 0.0482(5) Uani d . 1 N
C1 0.8706(5) 0.16954(19) 0.44555(16) 0.0514(7) Uani d . 1 C
C2 1.0930(6) 0.1598(2) 0.49819(18) 0.0609(8) Uani d . 1 C
H2 1.1612 0.0955 0.5122 0.073 Uiso calc R 1 H
C3 1.2139(6) 0.2462(2) 0.52995(17) 0.0617(8) Uani d . 1 C
H3 1.3641 0.2413 0.5664 0.074 Uiso calc R 1 H
C4 1.1114(7) 0.3399(2) 0.50755(19) 0.0659(9) Uani d . 1 C
H4 1.1938 0.3986 0.5290 0.079 Uiso calc R 1 H
C5 0.8872(6) 0.3490(2) 0.45356(17) 0.0592(8) Uani d . 1 C
H5 0.8214 0.4134 0.4390 0.071 Uiso calc R 1 H
C6 0.7606(5) 0.26238(19) 0.42121(14) 0.0438(6) Uani d . 1 C
C7 0.3968(5) 0.34279(18) 0.33349(15) 0.0432(6) Uani d . 1 C
C8 0.2696(5) 0.50203(18) 0.30804(15) 0.0457(6) Uani d . 1 C
C9 0.0779(5) 0.45396(18) 0.25846(15) 0.0450(6) Uani d . 1 C
C10 0.3032(6) 0.6140(2) 0.32002(19) 0.0655(8) Uani d . 1 C
H10A 0.2222 0.6341 0.3643 0.098 Uiso calc R 1 H
H10B 0.2182 0.6497 0.2759 0.098 Uiso calc R 1 H
H10C 0.4909 0.6305 0.3276 0.098 Uiso calc R 1 H
C11 -0.1413(5) 0.4983(2) 0.20652(15) 0.0463(6) Uani d . 1 C
C12 -0.3048(6) 0.4262(2) 0.15331(17) 0.0595(8) Uani d . 1 C
H12A -0.4243 0.3882 0.1813 0.089 Uiso calc R 1 H
H12B -0.1873 0.3797 0.1314 0.089 Uiso calc R 1 H
H12C -0.4072 0.4643 0.1132 0.089 Uiso calc R 1 H
H1 0.469(6) 0.201(2) 0.3525(15) 0.051(8) Uiso d . 1 H

loop_
_atom_site_aniso_label
_atom_site_aniso_U_11
_atom_site_aniso_U_22
_atom_site_aniso_U_33
_atom_site_aniso_U_12
_atom_site_aniso_U_13
_atom_site_aniso_U_23
S1 0.0497(4) 0.0313(4) 0.0586(4) -0.0017(2) -0.0131(3) 0.0014(3)
F1 0.0770(12) 0.0352(9) 0.1239(16) -0.0048(8) -0.0427(11) 0.0047(9)
O1 0.0627(12) 0.0372(11) 0.0792(14) 0.0083(9) -0.0179(10) 0.0002(9)
N1 0.0513(13) 0.0307(11) 0.0578(13) -0.0010(9) -0.0142(10) 0.0026(9)
N2 0.0505(12) 0.0342(11) 0.0558(13) -0.0006(9) -0.0101(10) 0.0007(9)
C1 0.0504(15) 0.0355(13) 0.0642(17) -0.0039(11) -0.0087(13) 0.0027(11)
C2 0.0588(17) 0.0445(16) 0.0728(19) 0.0029(12) -0.0184(14) 0.0097(13)
C3 0.0600(17) 0.0560(17) 0.0623(18) 0.0022(13) -0.0191(14) 0.0013(14)
C4 0.0686(19) 0.0481(17) 0.0726(19) -0.0023(14) -0.0255(15) -0.0089(14)
C5 0.0678(18) 0.0369(14) 0.0657(18) 0.0032(12) -0.0204(14) -0.0010(12)
C6 0.0453(14) 0.0383(13) 0.0458(14) -0.0003(10) -0.0023(11) 0.0028(10)
C7 0.0451(13) 0.0344(12) 0.0477(14) -0.0011(10) -0.0040(11) 0.0029(10)
C8 0.0474(14) 0.0333(13) 0.0538(15) 0.0006(10) -0.0049(11) -0.0002(10)
C9 0.0448(13) 0.0337(13) 0.0541(15) 0.0007(10) -0.0036(11) 0.0014(10)
C10 0.0717(19) 0.0354(14) 0.081(2) 0.0028(13) -0.0234(16) -0.0052(13)
C11 0.0439(14) 0.0392(14) 0.0538(15) 0.0021(10) -0.0027(11) 0.0024(11)
C12 0.0564(16) 0.0480(15) 0.0678(18) 0.0040(13) -0.0169(14) -0.0043(13)

loop_
_atom_type_symbol
_atom_type_description
_atom_type_scat_dispersion_real
_atom_type_scat_dispersion_imag
_atom_type_scat_source
C C 0.0033 0.0016 'International Tables Vol C Tables 4.2.6.8 and 6.1.1.4'
H H 0.0000 0.0000 'International Tables Vol C Tables 4.2.6.8 and 6.1.1.4'
N N 0.0061 0.0033 'International Tables Vol C Tables 4.2.6.8 and 6.1.1.4'
O O 0.0106 0.0060 'International Tables Vol C Tables 4.2.6.8 and 6.1.1.4'
F F 0.0171 0.0103 'International Tables Vol C Tables 4.2.6.8 and 6.1.1.4'
S S 0.1246 0.1234 'International Tables Vol C Tables 4.2.6.8 and 6.1.1.4'

loop_
_geom_angle_atom_site_label_1
_geom_angle_atom_site_label_2
_geom_angle_atom_site_label_3
_geom_angle
_geom_angle_publ_flag
C7 S1 C9 88.76(11) yes
C7 N1 C6 127.4(2) ?
C7 N1 H1 116.2(18) ?
C6 N1 H1 116.3(18) ?
C7 N2 C8 110.8(2) yes
F1 C1 C2 119.0(2) ?
F1 C1 C6 117.3(2) ?
C2 C1 C6 123.7(2) ?
C1 C2 C3 118.9(3) ?
C1 C2 H2 120.5 ?
C3 C2 H2 120.5 ?
C4 C3 C2 119.3(3) ?
C4 C3 H3 120.3 ?
C2 C3 H3 120.3 ?
C3 C4 C5 121.3(3) ?
C3 C4 H4 119.4 ?
C5 C4 H4 119.4 ?
C4 C5 C6 120.3(3) ?
C4 C5 H5 119.9 ?
C6 C5 H5 119.9 ?
C1 C6 C5 116.5(2) ?
C1 C6 N1 117.6(2) ?
C5 C6 N1 126.0(2) ?
N2 C7 N1 125.6(2) ?
N2 C7 S1 115.27(18) ?
N1 C7 S1 119.17(18) ?
C9 C8 N2 115.6(2) ?
C9 C8 C10 127.0(2) ?
N2 C8 C10 117.5(2) ?
C8 C9 C11 129.2(2) ?
C8 C9 S1 109.66(18) ?
C11 C9 S1 121.15(19) ?
C8 C10 H10A 109.5 ?
C8 C10 H10B 109.5 ?
H10A C10 H10B 109.5 ?
C8 C10 H10C 109.5 ?
H10A C10 H10C 109.5 ?
H10B C10 H10C 109.5 ?
O1 C11 C9 122.6(2) ?
O1 C11 C12 120.6(2) ?
C9 C11 C12 116.9(2) ?
C11 C12 H12A 109.5 ?
C11 C12 H12B 109.5 ?
H12A C12 H12B 109.5 ?
C11 C12 H12C 109.5 ?
H12A C12 H12C 109.5 ?
H12B C12 H12C 109.5 ?

loop_
_geom_bond_atom_site_label_1
_geom_bond_atom_site_label_2
_geom_bond_distance
_geom_bond_publ_flag
S1 C7 1.733(3) yes
S1 C9 1.740(2) yes
F1 C1 1.358(3) yes
O1 C11 1.214(3) yes
N1 C7 1.360(3) yes
N1 C6 1.401(3) yes
N1 H1 0.87(3) ?
N2 C7 1.309(3) yes
N2 C8 1.375(3) yes
C1 C2 1.366(4) ?
C1 C6 1.380(3) ?
C2 C3 1.369(4) ?
C2 H2 0.9300 ?
C3 C4 1.368(4) ?
C3 H3 0.9300 ?
C4 C5 1.385(4) ?
C4 H4 0.9300 ?
C5 C6 1.386(4) ?
C5 H5 0.9300 ?
C8 C9 1.370(4) yes
C8 C10 1.486(4) ?
C9 C11 1.461(3) ?
C10 H10A 0.9600 ?
C10 H10B 0.9600 ?
C10 H10C 0.9600 ?
C11 C12 1.501(4) ?
C12 H12A 0.9600 ?
C12 H12B 0.9600 ?
C12 H12C 0.9600 ?

loop_
_geom_hbond_atom_site_label_D
_geom_hbond_atom_site_label_H
_geom_hbond_atom_site_label_A
_geom_hbond_site_symmetry_A
_geom_hbond_distance_DH
_geom_hbond_distance_HA
_geom_hbond_distance_DA
_geom_hbond_angle_DHA
_geom_hbond_publ_flag
N1 H1 F1 1_555 0.87(3) 2.27(3) 2.653(3) 107(2) yes
C5 H5 N2 1_555 0.93 2.30 2.919(4) 123 yes
C10 H10B O1 1_555 0.96 2.40 3.018(4) 122 yes
N1 H1 O1 2_545 0.87(3) 2.18(3) 3.010(3) 158(3) yes
C12 H12C F1 2_555 0.96 2.33 3.165(3) 144 yes

loop_
_geom_torsion_atom_site_label_1
_geom_torsion_atom_site_label_2
_geom_torsion_atom_site_label_3
_geom_torsion_atom_site_label_4
_geom_torsion
F1 C1 C2 C3 180.0(3)
C6 C1 C2 C3 0.9(5)
C1 C2 C3 C4 -0.8(5)
C2 C3 C4 C5 0.2(5)
C3 C4 C5 C6 0.3(5)
F1 C1 C6 C5 -179.4(3)
C2 C1 C6 C5 -0.4(5)
F1 C1 C6 N1 -0.4(4)
C2 C1 C6 N1 178.6(3)
C4 C5 C6 C1 -0.2(5)
C4 C5 C6 N1 -179.2(3)
C7 N1 C6 C1 -179.7(3)
C7 N1 C6 C5 -0.8(5)
C8 N2 C7 N1 -179.1(3)
C8 N2 C7 S1 1.4(3)
C6 N1 C7 N2 -0.5(5)
C6 N1 C7 S1 179.0(2)
C9 S1 C7 N2 -1.2(2)
C9 S1 C7 N1 179.2(2)
C7 N2 C8 C9 -0.8(3)
C7 N2 C8 C10 -179.9(3)
N2 C8 C9 C11 179.8(3)
C10 C8 C9 C11 -1.1(5)
N2 C8 C9 S1 -0.1(3)
C10 C8 C9 S1 178.9(3)
C7 S1 C9 C8 0.7(2)
C7 S1 C9 C11 -179.2(2)
C8 C9 C11 O1 -5.2(5)
S1 C9 C11 O1 174.8(2)
C8 C9 C11 C12 174.3(3)
S1 C9 C11 C12 -5.8(3)

loop_
_cod_related_entry_id
_cod_related_entry_database
_cod_related_entry_code
1 ChemSpider 21128882
